data_7246867
loop_
_publ_author_name
'Boonprab, Theerapoom'
'Habarakada, Upeksha'
'Chastanet, Guillaume'
'Harding, Phimphaka'
'Harding, David J.'

_publ_section_title
;
 Light and thermally activated spin crossover coupled to an
 order--disorder transition of a propyl chain in an iron(iii) complex
;
_journal_issue 29
_journal_name_full CrystEngComm
_journal_page_first 4126
_journal_page_last 4132
_journal_paper_doi 10.1039/D3CE00425B
_journal_volume 25
_journal_year 2023
_chemical_formula_moiety 'I, C32 H38 Fe N4 O2, C H Cl3'
_chemical_formula_sum 'C33 H39 Cl3 Fe I N4 O2'
_chemical_formula_weight 812.810
_space_group_crystal_system monoclinic
_space_group_IT_number 14
_space_group_name_Hall '-P 2ybc'
_space_group_name_H-M_alt 'P 1 21/c 1'
_symmetry_Int_Tables_number 14
_audit_creation_date 2020-04-24
_audit_creation_method
;
Olex2 1.3
(compiled 2020.02.04 svn.rd84adfe8 for OlexSys, GUI svn.r6032)
;
_audit_update_record
;
2023-04-27 deposited with the CCDC.	2023-06-01 downloaded from the CCDC.
;
_cell_angle_alpha 90
_cell_angle_beta 93.0092(10)
_cell_angle_gamma 90
_cell_formula_units_Z 4
_cell_length_a 11.54644(13)
_cell_length_b 13.04848(16)
_cell_length_c 23.9438(3)
_cell_measurement_reflns_used 14513
_cell_measurement_temperature 295.9
_cell_measurement_theta_max 68.3500
_cell_measurement_theta_min 1.8880
_cell_volume 3602.48(8)
_computing_cell_refinement 'CrysAlisPro 1.171.40.76a (Rigaku OD, 2020)'
_computing_data_collection 'CrysAlisPro 1.171.40.76a (Rigaku OD, 2020)'
_computing_data_reduction 'CrysAlisPro 1.171.40.76a (Rigaku OD, 2020)'
_computing_molecular_graphics 'Olex2 1.3 (Dolomanov et al., 2009)'
_computing_publication_material 'Olex2 1.3 (Dolomanov et al., 2009)'
_computing_structure_refinement 'olex2.refine 1.3 (Bourhis et al., 2015)'
_computing_structure_solution 'ShelXT n/a (Sheldrick, 2015)'
_diffrn_ambient_temperature 295.9
_diffrn_detector 'Hybrid Pixel Array Detector'
_diffrn_detector_area_resol_mean 10.0000
_diffrn_detector_type HyPix3000
_diffrn_measured_fraction_theta_full 1.0000
_diffrn_measured_fraction_theta_max 0.9892
_diffrn_measurement_details
;
List of Runs (angles in degrees, time in seconds):

  # Type    Start    End  Width  t~exp~   \w     \q     \k     \f   Frames
#--------------------------------------------------------------------------
  1  \w    -58.00  22.00   0.50    0.45    --  -40.91  51.00 169.00  160
  2  \w   -104.00 -24.00   0.50    0.45    --  -40.91 -51.00  23.00  160
  3  \w     24.00 104.00   0.50    0.45    --   40.91  51.00 169.00  160
  4  \w     34.00 113.00   0.50    1.80    --   96.59 -51.00  23.00  158
  5  \w     80.00 157.00   0.50    1.80    --   96.59  51.00 169.00  154
  6  \w   -109.00 -32.00   0.50    0.45    --  -40.91 -25.00  30.00  154
  7  \w    -27.00  50.00   0.50    0.45    --   40.91 -25.00-150.00  154
  8  \w    -22.00  57.00   0.50    0.45    --   40.91 -50.00-120.00  158
  9  \w     29.00 105.00   0.50    0.45    --   40.91  37.00 -90.00  152
 10  \w     19.00 114.00   0.50    0.45    --   40.91  12.00   0.00  190
 11  \w    -22.00  58.00   0.50    0.45    --   40.91 -51.00  23.00  160
 12  \w    -22.00  57.00   0.50    0.45    --   40.91 -50.00 -90.00  158
 13  \w     29.00 105.00   0.50    0.45    --   40.91  37.00 150.00  152
 14  \w    -27.00  50.00   0.50    0.45    --   40.91 -25.00 -60.00  154
 15  \w     26.00 110.00   0.50    1.80    --   96.59 -17.00 150.00  168
 16  \w     81.00 157.00   0.50    1.80    --   96.59  50.00 150.00  152
 17  \w     33.00 126.00   0.50    1.80    --   96.59-144.00 -90.00  186
 18  \w     88.00 157.00   0.50    1.80    --   96.59  25.00  30.00  138
 19  \w     81.00 157.00   0.50    1.80    --   96.59  50.00 120.00  152
 20  \w     34.00 110.00   0.50    1.80    --   96.59 -42.00 150.00  152
 21  \w     32.00 109.00   0.50    1.80    --   96.59-117.00 -30.00  154
 22  \w     87.00 157.00   0.50    1.80    --   96.59  33.00 120.00  140
 23  \w     31.00 106.00   0.50    1.80    --   96.59 -33.00 -30.00  150
 24  \w     81.00 157.00   0.50    1.80    --   96.59 117.00   0.00  152
 25  \w     34.00 113.00   0.50    1.80    --   96.59 -50.00-120.00  158
 26  \w     67.00 157.00   0.50    1.80    --   96.59   8.00 120.00  180
 27  \w   -104.00 -36.00   0.50    0.45    --  -40.91 -63.00-120.00  136
 28  \w   -104.00 -21.00   0.50    0.45    --  -40.91 -63.00 -30.00  166
;
_diffrn_measurement_device 'four-circle diffractometer'
_diffrn_measurement_device_type 'SuperNova, Single source at offset/far, HyPix3000'
_diffrn_measurement_method '\w scans'
_diffrn_orient_matrix_type 'CrysAlisPro convention (1999,Acta A55,543-557)'
_diffrn_orient_matrix_UB_11 -0.0159255000
_diffrn_orient_matrix_UB_12 -0.0078625000
_diffrn_orient_matrix_UB_13 -0.0640792000
_diffrn_orient_matrix_UB_21 0.1033835000
_diffrn_orient_matrix_UB_22 0.0732264000
_diffrn_orient_matrix_UB_23 -0.0060173000
_diffrn_orient_matrix_UB_31 0.0831217000
_diffrn_orient_matrix_UB_32 -0.0924345000
_diffrn_orient_matrix_UB_33 0.0006924000
_diffrn_radiation_monochromator mirror
_diffrn_radiation_probe x-ray
_diffrn_radiation_type 'Cu K\a'
_diffrn_radiation_wavelength 1.54184
_diffrn_reflns_av_R_equivalents 0.0804
_diffrn_reflns_av_unetI/netI 0.0486
_diffrn_reflns_Laue_measured_fraction_full 1.0000
_diffrn_reflns_Laue_measured_fraction_max 0.9892
_diffrn_reflns_limit_h_max 13
_diffrn_reflns_limit_h_min -13
_diffrn_reflns_limit_k_max 11
_diffrn_reflns_limit_k_min -15
_diffrn_reflns_limit_l_max 28
_diffrn_reflns_limit_l_min -28
_diffrn_reflns_number 29102
_diffrn_reflns_point_group_measured_fraction_full 1.0000
_diffrn_reflns_point_group_measured_fraction_max 0.9892
_diffrn_reflns_theta_full 67.6840
_diffrn_reflns_theta_max 68.78
_diffrn_reflns_theta_min 3.70
_diffrn_source 'micro-focus sealed X-ray tube'
_diffrn_source_type 'SuperNova (Cu) X-ray Source'
_exptl_absorpt_coefficient_mu 12.405
_exptl_absorpt_correction_T_max 0.457
_exptl_absorpt_correction_T_min 0.159
_exptl_absorpt_correction_type analytical
_exptl_absorpt_process_details
;
CrysAlisPro 1.171.40.76a (Rigaku Oxford Diffraction, 2020)
Analytical numeric absorption correction using a multifaceted crystal
			model based on expressions derived by R.C. Clark & J.S. Reid.
(Clark, R. C. & Reid, J. S. (1995). Acta Cryst. A51, 887-897)
Empirical absorption correction using spherical harmonics,
 implemented in SCALE3 ABSPACK scaling algorithm.
;
_exptl_crystal_colour black
_exptl_crystal_colour_primary black
_exptl_crystal_density_diffrn 1.499
_exptl_crystal_description block
_exptl_crystal_F_000 1649.094
_exptl_crystal_size_max 0.271
_exptl_crystal_size_mid 0.188
_exptl_crystal_size_min 0.096
_refine_diff_density_max 1.1327
_refine_diff_density_min -1.1569
_refine_diff_density_rms 0.1045
_refine_ls_d_res_high 0.8270
_refine_ls_d_res_low 11.9554
_refine_ls_goodness_of_fit_ref 1.0275
_refine_ls_hydrogen_treatment constr
_refine_ls_matrix_type full
_refine_ls_number_constraints 77
_refine_ls_number_parameters 544
_refine_ls_number_reflns 6587
_refine_ls_number_restraints 10
_refine_ls_restrained_S_all 1.0266
_refine_ls_R_factor_all 0.0640
_refine_ls_R_factor_gt 0.0552
_refine_ls_shift/su_max 0.0004
_refine_ls_shift/su_mean 0.0000
_refine_ls_structure_factor_coef Fsqd
_refine_ls_weighting_details 'w=1/[\s^2^(Fo^2^)+(0.0938P)^2^+4.2341P] where P=(Fo^2^+2Fc^2^)/3'
_refine_ls_weighting_scheme calc
_refine_ls_wR_factor_gt 0.1551
_refine_ls_wR_factor_ref 0.1632
_reflns_Friedel_coverage 0.0
_reflns_limit_h_max 13
_reflns_limit_h_min -13
_reflns_limit_k_max 15
_reflns_limit_k_min 0
_reflns_limit_l_max 28
_reflns_limit_l_min 0
_reflns_number_gt 5459
_reflns_number_total 6587
_reflns_threshold_expression I>=2u(I)
_cod_data_source_file d3ce00425b2.cif
_cod_data_source_block UH109-RT
_cod_depositor_comments 'Adding full bibliography for 7246861--7246867.cif.'
_cod_original_cell_volume 3602.48(7)
_cod_database_code 7246867
_chemical_oxdiff_formula C33H39Cl3FeIN4O2
_reflns_odcompleteness_completeness 100.00
_reflns_odcompleteness_iscentric 1
_reflns_odcompleteness_theta 66.97
_olex2_refinement_description
;
1. Fixed Uiso
 At 1.2 times of:
  All C(H) groups, All C(H,H) groups, All C(H,H,H,H) groups, All N(H) groups
 At 1.5 times of:
  All C(H,H,H) groups
2. Restrained distances
 C15B-C14
 1.54 with sigma of 0.02
 C15A-C16A
 1.54 with sigma of 0.02
 C15B-C16B
 1.54 with sigma of 0.02
 C14-C15A
 1.54 with sigma of 0.02
3. Rigid body (RIGU) restrains
 C15B, C16B
 with sigma for 1-2 distances of 0.001 and sigma for 1-3 distances of 0.001
 C15A, C16A
 with sigma for 1-2 distances of 0.001 and sigma for 1-3 distances of 0.001
4. Others
 Sof(H14c)=Sof(H14d)=Sof(C15B)=Sof(H15c)=Sof(H15d)=Sof(C16B)=Sof(H16d)=
 Sof(H16e)=Sof(H16f)=1-FVAR(1)
 Sof(H14a)=Sof(H14b)=Sof(C15A)=Sof(H15a)=Sof(H15b)=Sof(C16A)=Sof(H16a)=
 Sof(H16b)=Sof(H16c)=FVAR(1)
5.a Ternary CH refined with riding coordinates:
 N2(H2), N4(H4), C33(H33)
5.b Secondary CH2 refined with riding coordinates:
 C12(H12a,H12b), C13(H13a,H13b), C14(H14a,H14b), C14(H14c,H14d), C28(H28a,
 H28b), C29(H29a,H29b), C30(H30a,H30b), C31(H31a,H31b), C15A(H15a,H15b),
 C15B(H15c,H15d)
5.c Aromatic/amide H refined with riding coordinates:
 C2(H2a), C3(H3), C5(H5), C6(H6), C7(H7), C8(H8), C11(H11), C18(H18), C19(H19),
  C21(H21), C22(H22), C23(H23), C24(H24), C27(H27)
5.d Idealised Me refined as rotating group:
 C32(H32a,H32b,H32c), C16A(H16a,H16b,H16c), C16B(H16d,H16e,H16f)
;
_olex2_submission_special_instructions 'No special instructions were received'
_oxdiff_exptl_absorpt_empirical_details
;
Empirical correction (ABSPACK) includes:
- Absorption correction using spherical harmonics
- Frame scaling
;
_oxdiff_exptl_absorpt_empirical_full_max 2.176
_oxdiff_exptl_absorpt_empirical_full_min 0.489

loop_
_space_group_symop_id
_space_group_symop_operation_xyz
1 x,y,z
2 -x,y+1/2,-z+1/2
3 -x,-y,-z
4 x,-y-1/2,z-1/2

loop_
_atom_site_label
_atom_site_type_symbol
_atom_site_fract_x
_atom_site_fract_y
_atom_site_fract_z
_atom_site_U_iso_or_equiv
_atom_site_adp_type
_atom_site_occupancy
_atom_site_refinement_flags_posn
_atom_site_refinement_flags_adp
_atom_site_disorder_group
I1 I 0.09843(4) -0.04934(4) 0.36199(2) 0.0682(3) Uani 1.000000 . . .
Fe1 Fe 0.33244(8) 0.22423(8) 0.28907(4) 0.0443(3) Uani 1.000000 . . .
O1 O 0.3952(3) 0.3408(3) 0.32968(14) 0.0562(8) Uani 1.000000 . . .
O2 O 0.4306(3) 0.2350(3) 0.22648(14) 0.0544(8) Uani 1.000000 . . .
N1 N 0.4458(3) 0.1375(3) 0.33998(16) 0.0469(9) Uani 1.000000 . . .
N2 N 0.2862(4) 0.0672(3) 0.25998(17) 0.0541(10) Uani 1.000000 . . .
H2 H 0.2308(4) 0.0424(3) 0.28206(17) 0.0649(12) Uiso 1.000000 R . .
N3 N 0.2116(3) 0.3064(3) 0.24112(16) 0.0508(9) Uani 1.000000 . . .
N4 N 0.1820(3) 0.2174(3) 0.34336(16) 0.0505(9) Uani 1.000000 . . .
H4 H 0.1725(3) 0.1502(3) 0.35233(16) 0.0606(11) Uiso 1.000000 R . .
C1 C 0.4728(4) 0.3539(4) 0.3707(2) 0.0505(11) Uani 1.000000 . . .
C2 C 0.4880(6) 0.4548(4) 0.3924(3) 0.0697(16) Uani 1.000000 . . .
H2a H 0.4440(6) 0.5081(4) 0.3767(3) 0.0837(19) Uiso 1.000000 R . .
C3 C 0.5651(7) 0.4747(5) 0.4355(3) 0.0812(19) Uani 1.000000 . . .
H3 H 0.5723(7) 0.5414(5) 0.4489(3) 0.097(2) Uiso 1.000000 R . .
C4 C 0.6344(5) 0.3976(5) 0.4604(2) 0.0682(15) Uani 1.000000 . . .
C5 C 0.7145(7) 0.4189(7) 0.5071(3) 0.094(2) Uani 1.000000 . . .
H5 H 0.7179(7) 0.4847(7) 0.5220(3) 0.113(3) Uiso 1.000000 R . .
C6 C 0.7842(7) 0.3459(8) 0.5295(3) 0.097(2) Uani 1.000000 . . .
H6 H 0.8364(7) 0.3615(8) 0.5592(3) 0.116(3) Uiso 1.000000 R . .
C7 C 0.7783(6) 0.2486(6) 0.5086(3) 0.0813(19) Uani 1.000000 . . .
H7 H 0.8266(6) 0.1983(6) 0.5244(3) 0.098(2) Uiso 1.000000 R . .
C8 C 0.7020(5) 0.2235(5) 0.4643(2) 0.0666(15) Uani 1.000000 . . .
H8 H 0.7009(5) 0.1569(5) 0.4504(2) 0.0800(18) Uiso 1.000000 R . .
C9 C 0.6256(4) 0.2975(4) 0.4398(2) 0.0551(12) Uani 1.000000 . . .
C10 C 0.5410(4) 0.2735(4) 0.39480(19) 0.0468(10) Uani 1.000000 . . .
C11 C 0.5217(4) 0.1697(4) 0.37743(19) 0.0459(10) Uani 1.000000 . . .
H11 H 0.5688(4) 0.1203(4) 0.39497(19) 0.0551(12) Uiso 1.000000 R . .
C12 C 0.4385(5) 0.0252(4) 0.3305(2) 0.0564(12) Uani 1.000000 . . .
H12a H 0.5145(5) -0.0056(4) 0.3368(2) 0.0677(15) Uiso 1.000000 R . .
H12b H 0.3866(5) -0.0054(4) 0.3564(2) 0.0677(15) Uiso 1.000000 R . .
C13 C 0.3936(5) 0.0064(4) 0.2711(2) 0.0597(13) Uani 1.000000 . . .
H13a H 0.3772(5) -0.0659(4) 0.2657(2) 0.0716(15) Uiso 1.000000 R . .
H13b H 0.4517(5) 0.0265(4) 0.2454(2) 0.0716(15) Uiso 1.000000 R . .
C14 C 0.2421(7) 0.0589(6) 0.2012(3) 0.085(2) Uani 1.000000 D . .
H14a H 0.1836(7) 0.1116(6) 0.1952(3) 0.102(3) Uiso 0.55(2) R . 1
H14b H 0.3057(7) 0.0765(6) 0.1781(3) 0.102(3) Uiso 0.55(2) R . 1
H14c H 0.2704(7) 0.1178(6) 0.1813(3) 0.102(3) Uiso 0.45(2) R . 2
H14d H 0.2771(7) -0.0014(6) 0.1854(3) 0.102(3) Uiso 0.45(2) R . 2
C17 C 0.4173(4) 0.2717(4) 0.17554(19) 0.0466(10) Uani 1.000000 . . .
C18 C 0.5086(4) 0.2570(4) 0.1394(2) 0.0547(12) Uani 1.000000 . . .
H18 H 0.5738(4) 0.2203(4) 0.1521(2) 0.0656(14) Uiso 1.000000 R . .
C19 C 0.5036(5) 0.2946(4) 0.0872(2) 0.0583(12) Uani 1.000000 . . .
H19 H 0.5655(5) 0.2837(4) 0.0645(2) 0.0700(15) Uiso 1.000000 R . .
C20 C 0.4055(5) 0.3510(4) 0.06586(19) 0.0532(11) Uani 1.000000 . . .
C21 C 0.4040(6) 0.3934(5) 0.0114(2) 0.0694(15) Uani 1.000000 . . .
H21 H 0.4679(6) 0.3853(5) -0.0103(2) 0.0833(18) Uiso 1.000000 R . .
C22 C 0.3087(6) 0.4464(5) -0.0095(2) 0.0708(16) Uani 1.000000 . . .
H22 H 0.3073(6) 0.4733(5) -0.0455(2) 0.0850(19) Uiso 1.000000 R . .
C23 C 0.2158(6) 0.4595(5) 0.0229(2) 0.0660(15) Uani 1.000000 . . .
H23 H 0.1517(6) 0.4958(5) 0.0084(2) 0.0792(18) Uiso 1.000000 R . .
C24 C 0.2145(5) 0.4204(4) 0.0765(2) 0.0554(12) Uani 1.000000 . . .
H24 H 0.1498(5) 0.4299(4) 0.0975(2) 0.0665(14) Uiso 1.000000 R . .
C25 C 0.3112(4) 0.3660(4) 0.09931(18) 0.0461(10) Uani 1.000000 . . .
C26 C 0.3160(4) 0.3250(4) 0.15602(18) 0.0447(10) Uani 1.000000 . . .
C27 C 0.2201(4) 0.3399(4) 0.19055(19) 0.0491(11) Uani 1.000000 . . .
H27 H 0.1577(4) 0.3774(4) 0.17521(19) 0.0590(13) Uiso 1.000000 R . .
C28 C 0.1075(4) 0.3343(5) 0.2705(2) 0.0620(14) Uani 1.000000 . . .
H28a H 0.1220(4) 0.3958(5) 0.2926(2) 0.0744(17) Uiso 1.000000 R . .
H28b H 0.0433(4) 0.3477(5) 0.2437(2) 0.0744(17) Uiso 1.000000 R . .
C29 C 0.0786(4) 0.2471(5) 0.3075(2) 0.0657(15) Uani 1.000000 . . .
H29a H 0.0526(4) 0.1891(5) 0.2848(2) 0.0789(18) Uiso 1.000000 R . .
H29b H 0.0162(4) 0.2669(5) 0.3308(2) 0.0789(18) Uiso 1.000000 R . .
C30 C 0.1936(5) 0.2738(5) 0.3964(2) 0.0591(13) Uani 1.000000 . . .
H30a H 0.2683(5) 0.2573(5) 0.4147(2) 0.0709(15) Uiso 1.000000 R . .
H30b H 0.1933(5) 0.3466(5) 0.3883(2) 0.0709(15) Uiso 1.000000 R . .
C31 C 0.0994(6) 0.2517(5) 0.4371(2) 0.0688(15) Uani 1.000000 . . .
H31a H 0.0246(6) 0.2711(5) 0.4200(2) 0.0826(18) Uiso 1.000000 R . .
H31b H 0.0976(6) 0.1788(5) 0.4449(2) 0.0826(18) Uiso 1.000000 R . .
C32 C 0.1211(8) 0.3106(7) 0.4919(3) 0.095(2) Uani 1.000000 . . .
H32a H 0.105(5) 0.3820(10) 0.4857(7) 0.143(3) Uiso 1.000000 GR . .
H32b H 0.071(4) 0.284(3) 0.5194(9) 0.143(3) Uiso 1.000000 GR . .
H32c H 0.2005(16) 0.302(4) 0.5050(14) 0.143(3) Uiso 1.000000 GR . .
C15A C 0.1929(13) -0.0355(9) 0.1796(5) 0.079(5) Uani 0.55(2) D U 1
H15a H 0.2552(13) -0.0839(9) 0.1745(5) 0.094(6) Uiso 0.55(2) R . 1
H15b H 0.1432(13) -0.0641(9) 0.2070(5) 0.094(6) Uiso 0.55(2) R . 1
C16A C 0.123(2) -0.0238(16) 0.1243(6) 0.096(6) Uani 0.55(2) D U 1
H16a H 0.157(7) 0.029(7) 0.102(2) 0.145(9) Uiso 0.55(2) GR . 1
H16b H 0.122(10) -0.088(3) 0.104(3) 0.145(9) Uiso 0.55(2) GR . 1
H16c H 0.044(3) -0.005(10) 0.1315(6) 0.145(9) Uiso 0.55(2) GR . 1
C15B C 0.1199(12) 0.0526(17) 0.1892(6) 0.093(8) Uani 0.45(2) D U 2
H15c H 0.0885(12) -0.0003(17) 0.2126(6) 0.112(9) Uiso 0.45(2) R . 2
H15d H 0.0849(12) 0.1172(17) 0.1992(6) 0.112(9) Uiso 0.45(2) R . 2
C16B C 0.085(3) 0.029(2) 0.1276(8) 0.119(10) Uani 0.45(2) D U 2
H16d H 0.053(16) 0.089(5) 0.110(2) 0.179(14) Uiso 0.45(2) GR . 2
H16e H 0.152(4) 0.007(15) 0.109(2) 0.179(14) Uiso 0.45(2) GR . 2
H16f H 0.028(13) -0.025(11) 0.1259(8) 0.179(14) Uiso 0.45(2) GR . 2
Cl1 Cl 0.7863(3) 0.1470(4) 0.32703(13) 0.1225(13) Uani 1.000000 . . .
Cl2 Cl 0.7965(3) 0.2486(2) 0.22102(14) 0.1035(10) Uani 1.000000 . . .
Cl3 Cl 0.6918(2) 0.0487(2) 0.22772(16) 0.1019(10) Uani 1.000000 . . .
C33 C 0.7154(6) 0.1665(6) 0.2616(3) 0.0809(19) Uani 1.000000 . . .
H33 H 0.6401(6) 0.1986(6) 0.2672(3) 0.097(2) Uiso 1.000000 R . .

loop_
_atom_site_aniso_label
_atom_site_aniso_U_11
_atom_site_aniso_U_22
_atom_site_aniso_U_33
_atom_site_aniso_U_12
_atom_site_aniso_U_13
_atom_site_aniso_U_23
I1 0.0645(3) 0.0819(4) 0.0576(4) -0.0232(3) -0.0010(3) -0.0087(3)
Fe1 0.0394(5) 0.0542(6) 0.0385(6) 0.0030(5) -0.0071(5) 0.0070(6)
O1 0.059(2) 0.0508(18) 0.057(2) 0.0049(15) -0.0115(16) 0.0065(15)
O2 0.0436(17) 0.073(2) 0.0464(17) 0.0063(15) -0.0032(14) 0.0139(16)
N1 0.047(2) 0.044(2) 0.048(2) 0.0005(16) -0.0047(17) 0.0019(16)
N2 0.049(2) 0.070(3) 0.042(2) -0.0107(19) -0.0039(18) -0.0021(18)
N3 0.041(2) 0.067(3) 0.044(2) 0.0042(18) -0.0002(16) 0.0095(18)
N4 0.049(2) 0.059(2) 0.044(2) 0.0034(18) -0.0035(17) 0.0039(17)
C1 0.049(3) 0.052(3) 0.050(3) 0.002(2) -0.001(2) 0.004(2)
C2 0.076(4) 0.055(3) 0.076(4) 0.003(3) -0.015(3) -0.003(3)
C3 0.097(5) 0.064(4) 0.082(4) -0.013(3) -0.010(4) -0.017(3)
C4 0.068(3) 0.071(4) 0.065(3) -0.013(3) -0.008(3) -0.017(3)
C5 0.091(5) 0.109(6) 0.080(5) -0.023(5) -0.018(4) -0.032(4)
C6 0.075(4) 0.133(7) 0.078(4) -0.012(4) -0.032(4) -0.022(5)
C7 0.060(4) 0.114(6) 0.067(4) -0.006(3) -0.023(3) 0.003(4)
C8 0.053(3) 0.089(4) 0.057(3) -0.007(3) -0.012(2) 0.000(3)
C9 0.049(3) 0.068(3) 0.047(3) -0.006(2) -0.004(2) -0.003(2)
C10 0.044(2) 0.053(3) 0.043(2) -0.0055(19) -0.0031(19) 0.0020(19)
C11 0.043(2) 0.050(3) 0.044(2) 0.0002(19) -0.0043(19) 0.0039(19)
C12 0.056(3) 0.048(3) 0.064(3) -0.000(2) -0.010(2) 0.001(2)
C13 0.060(3) 0.056(3) 0.063(3) -0.007(2) 0.000(3) -0.011(2)
C14 0.093(5) 0.114(6) 0.047(3) -0.042(4) -0.010(3) -0.002(3)
C17 0.043(2) 0.053(3) 0.043(2) -0.0027(19) -0.0033(19) 0.0008(19)
C18 0.047(3) 0.061(3) 0.056(3) 0.007(2) -0.001(2) 0.000(2)
C19 0.055(3) 0.072(3) 0.048(3) 0.004(3) 0.007(2) -0.004(2)
C20 0.059(3) 0.061(3) 0.039(2) -0.006(2) -0.001(2) -0.000(2)
C21 0.081(4) 0.087(4) 0.042(3) -0.009(3) 0.009(3) -0.001(3)
C22 0.087(4) 0.083(4) 0.041(3) 0.001(3) -0.007(3) 0.014(3)
C23 0.078(4) 0.072(4) 0.046(3) -0.000(3) -0.012(3) 0.009(2)
C24 0.056(3) 0.064(3) 0.045(3) 0.002(2) -0.008(2) 0.007(2)
C25 0.048(2) 0.052(3) 0.038(2) -0.007(2) -0.0077(19) -0.0017(19)
C26 0.042(2) 0.053(3) 0.038(2) -0.0006(19) -0.0049(18) 0.0026(19)
C27 0.041(2) 0.061(3) 0.044(2) 0.000(2) -0.0074(19) 0.010(2)
C28 0.046(3) 0.089(4) 0.051(3) 0.018(3) 0.003(2) 0.017(3)
C29 0.040(3) 0.107(5) 0.050(3) 0.004(3) -0.000(2) 0.005(3)
C30 0.056(3) 0.077(4) 0.044(3) 0.003(3) -0.003(2) -0.002(2)
C31 0.071(4) 0.085(4) 0.051(3) 0.003(3) 0.008(3) 0.000(3)
C32 0.118(6) 0.113(6) 0.054(3) -0.006(5) 0.015(4) -0.015(4)
C15A 0.104(10) 0.073(8) 0.057(6) -0.031(7) -0.012(5) -0.005(5)
C16A 0.128(15) 0.092(12) 0.066(6) -0.030(9) -0.026(6) -0.004(6)
C15B 0.072(10) 0.146(19) 0.059(7) -0.028(10) -0.030(7) 0.007(8)
C16B 0.14(2) 0.15(3) 0.062(8) -0.034(18) -0.044(7) 0.007(9)
Cl1 0.0830(17) 0.197(4) 0.086(2) -0.022(2) -0.0061(15) 0.025(2)
Cl2 0.0933(17) 0.110(2) 0.105(2) -0.0342(16) -0.0154(17) 0.0279(18)
Cl3 0.0911(16) 0.0720(16) 0.141(3) -0.0062(13) -0.0051(18) -0.0057(19)
C33 0.061(4) 0.082(5) 0.098(5) -0.001(3) -0.007(4) 0.008(4)

loop_
_atom_type_symbol
_atom_type_scat_dispersion_real
_atom_type_scat_dispersion_imag
_atom_type_scat_Cromer_Mann_a1
_atom_type_scat_Cromer_Mann_a2
_atom_type_scat_Cromer_Mann_a3
_atom_type_scat_Cromer_Mann_a4
_atom_type_scat_Cromer_Mann_b1
_atom_type_scat_Cromer_Mann_b2
_atom_type_scat_Cromer_Mann_b3
_atom_type_scat_Cromer_Mann_b4
_atom_type_scat_Cromer_Mann_c
_atom_type_scat_source
_atom_type_scat_dispersion_source
C 0.01920 0.00962 2.31000 1.02000 1.58860 0.86500 20.84390 10.20750 0.56870 51.65120 0.215599998832 'International Tables Volume C Table 6.1.1.4 (pp. 500-502)' 'Henke, Gullikson and Davis, At. Data and Nucl. Data Tables, 1993, 54, 2'
Cl 0.36843 0.69943 11.46040 7.19640 6.25560 1.64550 0.01040 1.16620 18.51940 47.77840 -9.55739974976 'International Tables Volume C Table 6.1.1.4 (pp. 500-502)' 'Henke, Gullikson and Davis, At. Data and Nucl. Data Tables, 1993, 54, 2'
I -0.19206 6.94430 20.14720 18.99490 7.51380 2.27350 4.34700 0.38140 27.76600 66.87760 4.07119989395 'International Tables Volume C Table 6.1.1.4 (pp. 500-502)' 'Henke, Gullikson and Davis, At. Data and Nucl. Data Tables, 1993, 54, 2'
H 0.00000 0.00000 0.49300 0.32291 0.14019 0.04081 10.51090 26.12570 3.14236 57.79970 0.0030380000826 'International Tables Volume C Table 6.1.1.4 (pp. 500-502)' 'Henke, Gullikson and Davis, At. Data and Nucl. Data Tables, 1993, 54, 2'
O 0.05239 0.03377 3.04850 2.28680 1.54630 0.86700 13.27710 5.70110 0.32390 32.90890 0.250800013542 'International Tables Volume C Table 6.1.1.4 (pp. 500-502)' 'Henke, Gullikson and Davis, At. Data and Nucl. Data Tables, 1993, 54, 2'
N 0.03256 0.01839 12.21260 3.13220 2.01250 1.16630 0.00570 9.89330 28.99750 0.58260 -11.5290002823 'International Tables Volume C Table 6.1.1.4 (pp. 500-502)' 'Henke, Gullikson and Davis, At. Data and Nucl. Data Tables, 1993, 54, 2'
Fe -1.15373 3.21308 11.76950 7.35730 3.52220 2.30450 4.76110 0.30720 15.35350 76.88050 1.03690004349 'International Tables Volume C Table 6.1.1.4 (pp. 500-502)' 'Henke, Gullikson and Davis, At. Data and Nucl. Data Tables, 1993, 54, 2'

loop_
_exptl_crystal_face_index_h
_exptl_crystal_face_index_k
_exptl_crystal_face_index_l
_exptl_crystal_face_perp_dist
5 4 -3 0.0241
5 0 -2 0.0657
1 1 5 0.0816
-1 -1 -5 0.0983
4 2 -5 0.0301
-1 1 1 0.1101
0 -2 5 0.1369
-5 -5 4 0.0726
0 -1 0 0.1575
5 5 -1 0.0204
3 -5 -5 0.1525
0 0 1 0.0951
2 -3 -5 0.1452
1 -1 5 0.1375
1 2 -5 0.0223
0 -5 3 0.1349
-5 3 -1 0.1173

loop_
_geom_angle_atom_site_label_1
_geom_angle_atom_site_label_2
_geom_angle_atom_site_label_3
_geom_angle
_geom_angle_site_symmetry_1
_geom_angle_site_symmetry_3
_geom_angle_publ_flag
O2 Fe1 O1 96.50(16) . . ?
N1 Fe1 O1 85.71(15) . . ?
N1 Fe1 O2 96.74(15) . . ?
N2 Fe1 O1 164.80(16) . . ?
N2 Fe1 O2 88.01(16) . . ?
N2 Fe1 N1 79.34(16) . . ?
N3 Fe1 O1 95.52(16) . . ?
N3 Fe1 O2 86.44(15) . . ?
N3 Fe1 N1 176.45(16) . . ?
N3 Fe1 N2 99.25(17) . . ?
N4 Fe1 O1 91.24(16) . . ?
N4 Fe1 O2 164.65(15) . . ?
N4 Fe1 N1 97.03(16) . . ?
N4 Fe1 N2 87.93(16) . . ?
N4 Fe1 N3 79.63(15) . . ?
C1 O1 Fe1 135.1(3) . . ?
C17 O2 Fe1 134.7(3) . . ?
C11 N1 Fe1 127.9(3) . . ?
C12 N1 Fe1 114.8(3) . . ?
C12 N1 C11 117.3(4) . . ?
H2 N2 Fe1 108.11(12) . . ?
C13 N2 Fe1 104.6(3) . . ?
C13 N2 H2 108.1(3) . . ?
C14 N2 Fe1 115.6(4) . . ?
C14 N2 H2 108.1(3) . . ?
C14 N2 C13 112.0(5) . . ?
C27 N3 Fe1 127.8(3) . . ?
C28 N3 Fe1 114.2(3) . . ?
C28 N3 C27 117.9(4) . . ?
H4 N4 Fe1 106.54(11) . . ?
C29 N4 Fe1 106.3(3) . . ?
C29 N4 H4 106.5(3) . . ?
C30 N4 Fe1 116.5(3) . . ?
C30 N4 H4 106.5(3) . . ?
C30 N4 C29 113.8(4) . . ?
C2 C1 O1 117.6(5) . . ?
C10 C1 O1 123.7(4) . . ?
C10 C1 C2 118.7(5) . . ?
H2a C2 C1 119.3(3) . . ?
C3 C2 C1 121.4(6) . . ?
C3 C2 H2a 119.3(4) . . ?
H3 C3 C2 119.2(4) . . ?
C4 C3 C2 121.7(6) . . ?
C4 C3 H3 119.2(3) . . ?
C5 C4 C3 121.4(6) . . ?
C9 C4 C3 119.5(5) . . ?
C9 C4 C5 119.1(6) . . ?
H5 C5 C4 119.3(5) . . ?
C6 C5 C4 121.4(7) . . ?
C6 C5 H5 119.3(4) . . ?
H6 C6 C5 120.2(4) . . ?
C7 C6 C5 119.7(6) . . ?
C7 C6 H6 120.2(4) . . ?
H7 C7 C6 119.3(4) . . ?
C8 C7 C6 121.4(7) . . ?
C8 C7 H7 119.3(4) . . ?
H8 C8 C7 119.5(4) . . ?
C9 C8 C7 121.0(6) . . ?
C9 C8 H8 119.5(3) . . ?
C8 C9 C4 117.4(5) . . ?
C10 C9 C4 119.8(5) . . ?
C10 C9 C8 122.8(5) . . ?
C9 C10 C1 118.8(4) . . ?
C11 C10 C1 120.5(4) . . ?
C11 C10 C9 120.6(4) . . ?
C10 C11 N1 126.9(4) . . ?
H11 C11 N1 116.5(3) . . ?
H11 C11 C10 116.5(3) . . ?
H12a C12 N1 110.0(3) . . ?
H12b C12 N1 110.0(3) . . ?
H12b C12 H12a 108.4 . . ?
C13 C12 N1 108.6(4) . . ?
C13 C12 H12a 110.0(3) . . ?
C13 C12 H12b 110.0(3) . . ?
C12 C13 N2 108.9(4) . . ?
H13a C13 N2 109.9(3) . . ?
H13a C13 C12 109.9(3) . . ?
H13b C13 N2 109.9(3) . . ?
H13b C13 C12 109.9(3) . . ?
H13b C13 H13a 108.3 . . ?
H14b C14 H14a 106.8 . . ?
H14d C14 H14c 107.0 . . ?
C15A C14 H14a 107.1(7) . . ?
C15A C14 H14b 107.1(7) . . ?
C15B C14 H14c 107.6(8) . . ?
C15B C14 H14d 107.6(9) . . ?
C18 C17 O2 117.7(4) . . ?
C26 C17 O2 122.6(4) . . ?
C26 C17 C18 119.6(4) . . ?
H18 C18 C17 119.2(3) . . ?
C19 C18 C17 121.6(5) . . ?
C19 C18 H18 119.2(3) . . ?
H19 C19 C18 119.4(3) . . ?
C20 C19 C18 121.2(5) . . ?
C20 C19 H19 119.4(3) . . ?
C21 C20 C19 120.2(5) . . ?
C25 C20 C19 119.7(4) . . ?
C25 C20 C21 120.1(5) . . ?
H21 C21 C20 119.9(4) . . ?
C22 C21 C20 120.2(6) . . ?
C22 C21 H21 119.9(3) . . ?
H22 C22 C21 120.2(3) . . ?
C23 C22 C21 119.7(5) . . ?
C23 C22 H22 120.2(3) . . ?
H23 C23 C22 119.1(3) . . ?
C24 C23 C22 121.9(6) . . ?
C24 C23 H23 119.1(4) . . ?
H24 C24 C23 120.0(4) . . ?
C25 C24 C23 119.9(5) . . ?
C25 C24 H24 120.0(3) . . ?
C24 C25 C20 118.2(4) . . ?
C26 C25 C20 119.3(4) . . ?
C26 C25 C24 122.4(4) . . ?
C25 C26 C17 118.5(4) . . ?
C27 C26 C17 121.8(4) . . ?
C27 C26 C25 119.8(4) . . ?
C26 C27 N3 126.4(4) . . ?
H27 C27 N3 116.8(3) . . ?
H27 C27 C26 116.8(3) . . ?
H28a C28 N3 110.1(3) . . ?
H28b C28 N3 110.1(3) . . ?
H28b C28 H28a 108.4 . . ?
C29 C28 N3 108.0(4) . . ?
C29 C28 H28a 110.1(3) . . ?
C29 C28 H28b 110.1(3) . . ?
C28 C29 N4 110.2(4) . . ?
H29a C29 N4 109.6(3) . . ?
H29a C29 C28 109.6(3) . . ?
H29b C29 N4 109.6(3) . . ?
H29b C29 C28 109.6(3) . . ?
H29b C29 H29a 108.1 . . ?
H30a C30 N4 108.5(3) . . ?
H30b C30 N4 108.5(3) . . ?
H30b C30 H30a 107.5 . . ?
C31 C30 N4 115.0(5) . . ?
C31 C30 H30a 108.5(3) . . ?
C31 C30 H30b 108.5(3) . . ?
H31a C31 C30 109.4(3) . . ?
H31b C31 C30 109.4(3) . . ?
H31b C31 H31a 108.0 . . ?
C32 C31 C30 111.3(6) . . ?
C32 C31 H31a 109.4(4) . . ?
C32 C31 H31b 109.4(4) . . ?
H32a C32 C31 109.5 . . ?
H32b C32 C31 109.5 . . ?
H32b C32 H32a 109.5 . . ?
H32c C32 C31 109.5 . . ?
H32c C32 H32a 109.5 . . ?
H32c C32 H32b 109.5 . . ?
H15b C15A H15a 107.6 . . ?
C16A C15A H15a 108.7(10) . . ?
C16A C15A H15b 108.7(11) . . ?
H16a C16A C15A 109.5 . . ?
H16b C16A C15A 109.5 . . ?
H16b C16A H16a 109.5 . . ?
H16c C16A C15A 109.5 . . ?
H16c C16A H16a 109.5 . . ?
H16c C16A H16b 109.5 . . ?
H15d C15B H15c 107.6 . . ?
C16B C15B H15c 108.7(14) . . ?
C16B C15B H15d 108.7(14) . . ?
H16d C16B C15B 109.5 . . ?
H16e C16B C15B 109.5 . . ?
H16e C16B H16d 109.5 . . ?
H16f C16B C15B 109.5 . . ?
H16f C16B H16d 109.5 . . ?
H16f C16B H16e 109.5 . . ?
Cl2 C33 Cl1 110.4(4) . . ?
Cl3 C33 Cl1 109.9(4) . . ?
Cl3 C33 Cl2 110.7(5) . . ?
H33 C33 Cl1 108.6(3) . . ?
H33 C33 Cl2 108.6(3) . . ?
H33 C33 Cl3 108.6(3) . . ?

loop_
_geom_bond_atom_site_label_1
_geom_bond_atom_site_label_2
_geom_bond_distance
_geom_bond_site_symmetry_2
_geom_bond_publ_flag
Fe1 O1 1.926(4) . ?
Fe1 O2 1.931(4) . ?
Fe1 N1 2.077(4) . ?
Fe1 N2 2.220(4) . ?
Fe1 N3 2.061(4) . ?
Fe1 N4 2.225(4) . ?
O1 C1 1.305(6) . ?
O2 C17 1.312(6) . ?
N1 C11 1.291(6) . ?
N1 C12 1.484(6) . ?
N2 H2 0.9100 . ?
N2 C13 1.485(7) . ?
N2 C14 1.475(7) . ?
N3 C27 1.296(6) . ?
N3 C28 1.470(6) . ?
N4 H4 0.9100 . ?
N4 C29 1.485(6) . ?
N4 C30 1.468(6) . ?
C1 C2 1.423(7) . ?
C1 C10 1.417(7) . ?
C2 H2a 0.9300 . ?
C2 C3 1.351(9) . ?
C3 H3 0.9300 . ?
C3 C4 1.399(10) . ?
C4 C5 1.440(9) . ?
C4 C9 1.397(8) . ?
C5 H5 0.9300 . ?
C5 C6 1.341(12) . ?
C6 H6 0.9300 . ?
C6 C7 1.365(11) . ?
C7 H7 0.9300 . ?
C7 C8 1.382(8) . ?
C8 H8 0.9300 . ?
C8 C9 1.415(8) . ?
C9 C10 1.450(7) . ?
C10 C11 1.431(7) . ?
C11 H11 0.9300 . ?
C12 H12a 0.9700 . ?
C12 H12b 0.9700 . ?
C12 C13 1.509(7) . ?
C13 H13a 0.9700 . ?
C13 H13b 0.9700 . ?
C14 H14a 0.9700 . ?
C14 H14b 0.9700 . ?
C14 H14c 0.9700 . ?
C14 H14d 0.9700 . ?
C14 C15A 1.441(10) . ?
C14 C15B 1.427(13) . ?
C17 C18 1.411(7) . ?
C17 C26 1.419(6) . ?
C18 H18 0.9300 . ?
C18 C19 1.342(7) . ?
C19 H19 0.9300 . ?
C19 C20 1.424(8) . ?
C20 C21 1.416(7) . ?
C20 C25 1.398(7) . ?
C21 H21 0.9300 . ?
C21 C22 1.371(9) . ?
C22 H22 0.9300 . ?
C22 C23 1.367(9) . ?
C23 H23 0.9300 . ?
C23 C24 1.382(7) . ?
C24 H24 0.9300 . ?
C24 C25 1.409(7) . ?
C25 C26 1.458(6) . ?
C26 C27 1.429(7) . ?
C27 H27 0.9300 . ?
C28 H28a 0.9700 . ?
C28 H28b 0.9700 . ?
C28 C29 1.491(8) . ?
C29 H29a 0.9700 . ?
C29 H29b 0.9700 . ?
C30 H30a 0.9700 . ?
C30 H30b 0.9700 . ?
C30 C31 1.525(8) . ?
C31 H31a 0.9700 . ?
C31 H31b 0.9700 . ?
C31 C32 1.530(9) . ?
C32 H32a 0.9600 . ?
C32 H32b 0.9600 . ?
C32 H32c 0.9600 . ?
C15A H15a 0.9700 . ?
C15A H15b 0.9700 . ?
C15A C16A 1.524(14) . ?
C16A H16a 0.9600 . ?
C16A H16b 0.9600 . ?
C16A H16c 0.9600 . ?
C15B H15c 0.9700 . ?
C15B H15d 0.9700 . ?
C15B C16B 1.540(15) . ?
C16B H16d 0.9600 . ?
C16B H16e 0.9600 . ?
C16B H16f 0.9600 . ?
Cl1 C33 1.747(8) . ?
Cl2 C33 1.751(8) . ?
Cl3 C33 1.753(8) . ?
C33 H33 0.9800 . ?

loop_
_geom_torsion_atom_site_label_1
_geom_torsion_atom_site_label_2
_geom_torsion_atom_site_label_3
_geom_torsion_atom_site_label_4
_geom_torsion
_geom_torsion_site_symmetry_1
_geom_torsion_site_symmetry_2
_geom_torsion_site_symmetry_3
_geom_torsion_site_symmetry_4
_geom_torsion_publ_flag
Fe1 O1 C1 C2 -174.8(5) . . . . ?
Fe1 O1 C1 C10 4.5(5) . . . . ?
Fe1 O2 C17 C18 -174.3(5) . . . . ?
Fe1 O2 C17 C26 5.9(5) . . . . ?
Fe1 N1 C11 C10 3.7(5) . . . . ?
Fe1 N1 C12 C13 26.1(3) . . . . ?
Fe1 N2 C13 C12 49.6(3) . . . . ?
Fe1 N3 C27 C26 1.4(5) . . . . ?
Fe1 N3 C28 C29 -37.4(4) . . . . ?
Fe1 N4 C29 C28 -40.9(3) . . . . ?
Fe1 N4 C30 C31 -169.3(4) . . . . ?
O1 C1 C2 C3 178.9(6) . . . . ?
O1 C1 C10 C9 179.2(5) . . . . ?
O1 C1 C10 C11 -4.6(6) . . . . ?
O2 C17 C18 C19 -178.0(5) . . . . ?
O2 C17 C26 C25 177.9(4) . . . . ?
O2 C17 C26 C27 -1.7(6) . . . . ?
N1 C11 C10 C1 0.5(6) . . . . ?
N1 C11 C10 C9 176.6(5) . . . . ?
N1 C12 C13 N2 -51.1(5) . . . . ?
N3 C27 C26 C17 -1.8(6) . . . . ?
N3 C27 C26 C25 178.7(5) . . . . ?
N3 C28 C29 N4 52.1(5) . . . . ?
N4 C30 C31 C32 177.9(6) . . . . ?
C1 C2 C3 C4 0.7(8) . . . . ?
C1 C10 C9 C4 3.2(6) . . . . ?
C1 C10 C9 C8 -176.4(5) . . . . ?
C2 C3 C4 C5 -178.6(7) . . . . ?
C2 C3 C4 C9 1.1(9) . . . . ?
C3 C4 C5 C6 -177.3(8) . . . . ?
C3 C4 C9 C8 176.6(6) . . . . ?
C3 C4 C9 C10 -3.1(7) . . . . ?
C4 C5 C6 C7 -1.2(10) . . . . ?
C4 C9 C8 C7 2.9(7) . . . . ?
C4 C9 C10 C11 -172.9(5) . . . . ?
C5 C6 C7 C8 0.3(10) . . . . ?
C6 C7 C8 C9 -1.2(9) . . . . ?
C7 C8 C9 C10 -177.4(5) . . . . ?
C8 C9 C10 C11 7.4(6) . . . . ?
C17 C18 C19 C20 -0.2(6) . . . . ?
C17 C26 C25 C20 0.5(5) . . . . ?
C17 C26 C25 C24 -179.7(4) . . . . ?
C18 C19 C20 C21 177.6(6) . . . . ?
C18 C19 C20 C25 -1.3(6) . . . . ?
C19 C20 C21 C22 179.0(6) . . . . ?
C19 C20 C25 C24 -178.7(5) . . . . ?
C19 C20 C25 C26 1.1(6) . . . . ?
C20 C21 C22 C23 1.0(7) . . . . ?
C20 C25 C24 C23 -1.6(5) . . . . ?
C20 C25 C26 C27 180.0(4) . . . . ?
C21 C22 C23 C24 -0.3(7) . . . . ?
C22 C23 C24 C25 0.6(7) . . . . ?
C23 C24 C25 C26 178.5(5) . . . . ?
C24 C25 C26 C27 -0.2(6) . . . . ?

loop_
_restr_distance_atom_site_label_1
_restr_distance_atom_site_label_2
_restr_distance_site_symmetry_2
_restr_distance_target
_restr_distance_target_weight_param
_restr_distance_diff
C14 C15A 1 1.5400 0.0200 0.0988
C15A C16A 1 1.5400 0.0200 0.0164
C15B C14 1 1.5400 0.0200 0.1127
C15B C16B 1 1.5400 0.0200 -0.0001

loop_
_exptl_oxdiff_crystal_face_indexfrac_h
_exptl_oxdiff_crystal_face_indexfrac_k
_exptl_oxdiff_crystal_face_indexfrac_l
_exptl_oxdiff_crystal_face_x
_exptl_oxdiff_crystal_face_y
_exptl_oxdiff_crystal_face_z
4.9974 4.0065 -2.9841 0.0801 0.8280 0.0430
5.0007 0.0042 -1.9819 0.0473 0.5292 0.4139
0.9990 1.0023 5.0205 -0.3455 0.1465 -0.0061
-0.9990 -1.0023 -5.0205 0.3455 -0.1465 0.0061
3.9991 2.0041 -4.9956 0.2407 0.5903 0.1437
-1.0010 0.9999 0.9985 -0.0559 -0.0363 -0.1749
0.0013 -2.0005 5.0149 -0.3056 -0.1765 0.1885
-4.9967 -5.0070 3.9870 -0.1365 -0.9072 0.0502
0.0008 -1.0006 -0.0002 0.0079 -0.0732 0.0926
4.9965 5.0075 -0.9777 -0.0563 0.8891 -0.0482
3.0048 -5.0011 -5.0020 0.3120 -0.0255 0.7086
-0.0001 0.0002 1.0031 -0.0643 -0.0060 0.0007
2.0030 -3.0008 -5.0064 0.3125 0.0175 0.4404
1.0006 -0.9990 5.0200 -0.3298 0.0001 0.1790
0.9988 2.0014 -5.0101 0.2894 0.2800 -0.1054
0.0039 -5.0026 3.0081 -0.1535 -0.3840 0.4648
-5.0029 2.9972 -1.0266 0.1219 -0.2916 -0.6936

loop_
_restr_rigu_atom_site_label_1
_restr_rigu_atom_site_label_2
_restr_rigu_target_weight_param
_restr_rigu_u13_diff
_restr_rigu_u23_diff
_restr_rigu_u33_diff
C15A C16A 0.001000 0.000133 0.000471 0.000065
C15B C16B 0.001000 0.000057 0.000578 -0.000422
